data_7129979
loop_
_publ_author_name
'Yue, Erlin'
'Petrov, Andrey'
'Frost, Daniel Sebastian'
'Dettling, Lea'
'Conrad, Lawrence'
'Wossidlo, Friedrich'
'Coles, Nathan Thomas'
'Weber, Manuela'
'Muller, Christian'

_publ_section_title
;
 Highly Flexible Phosphabenzenes: A Missing Coordination Mode of
 2,4,6-Triaryl-\l3-Phosphinines
;
_journal_name_full 'Chemical Communications'
_journal_paper_doi 10.1039/D2CC01817A
_journal_year 2022
_chemical_formula_moiety 'C54 H34 Cr2 O8 P2 Rh2, 2(C4 H8 O)'
_chemical_formula_sum 'C62 H50 Cr2 O10 P2 Rh2'
_chemical_formula_weight 1326.78
_chemical_properties_physical Air-sensitive,Moisture-sensitive
_space_group_crystal_system monoclinic
_space_group_IT_number 14
_space_group_name_Hall '-P 2ybc'
_space_group_name_H-M_alt 'P 1 21/c 1'
_atom_sites_solution_hydrogens geom
_atom_sites_solution_primary dual
_audit_creation_date 2021-06-29
_audit_creation_method
;
Olex2 1.3
(compiled 2020.11.12 svn.r5f609507 for OlexSys, GUI svn.r6272)
;
_audit_update_record
;
2021-10-04 deposited with the CCDC.	2022-04-13 downloaded from the CCDC.
;
_cell_angle_alpha 90
_cell_angle_beta 94.066(2)
_cell_angle_gamma 90
_cell_formula_units_Z 2
_cell_length_a 12.8929(5)
_cell_length_b 21.8724(11)
_cell_length_c 9.5156(5)
_cell_measurement_reflns_used 9988
_cell_measurement_temperature 99.94
_cell_measurement_theta_max 29.61
_cell_measurement_theta_min 2.44
_cell_volume 2676.6(2)
_computing_cell_refinement 'SAINT V8.40B (?, 2016)'
_computing_data_reduction 'SAINT V8.40B (?, 2016)'
_computing_molecular_graphics 'Olex2 1.3 (Dolomanov et al., 2009)'
_computing_publication_material 'Olex2 1.3 (Dolomanov et al., 2009)'
_computing_structure_refinement 'XL  (Sheldrick, 2008)'
_computing_structure_solution 'SHELXT 2018/2 (Sheldrick, 2018)'
_diffrn_ambient_temperature 99.94
_diffrn_measured_fraction_theta_full 0.999
_diffrn_measured_fraction_theta_max 0.994
_diffrn_measurement_device_type 'Bruker APEX-II CCD'
_diffrn_measurement_method '\f and \w scans'
_diffrn_radiation_type MoK\a
_diffrn_radiation_wavelength 0.71073
_diffrn_reflns_av_R_equivalents 0.0532
_diffrn_reflns_av_unetI/netI 0.0487
_diffrn_reflns_Laue_measured_fraction_full 0.999
_diffrn_reflns_Laue_measured_fraction_max 0.994
_diffrn_reflns_limit_h_max 17
_diffrn_reflns_limit_h_min -17
_diffrn_reflns_limit_k_max 26
_diffrn_reflns_limit_k_min -30
_diffrn_reflns_limit_l_max 12
_diffrn_reflns_limit_l_min -13
_diffrn_reflns_number 32385
_diffrn_reflns_point_group_measured_fraction_full 0.999
_diffrn_reflns_point_group_measured_fraction_max 0.994
_diffrn_reflns_theta_full 25.242
_diffrn_reflns_theta_max 29.625
_diffrn_reflns_theta_min 2.339
_diffrn_source_current 1.0
_diffrn_source_power 0.05
_diffrn_source_voltage 50.0
_diffrn_standards_number 0
_exptl_absorpt_coefficient_mu 1.123
_exptl_absorpt_correction_T_max 0.7459
_exptl_absorpt_correction_T_min 0.6346
_exptl_absorpt_correction_type multi-scan
_exptl_absorpt_process_details
;
SADABS-2016/2 (Bruker,2016/2) was used for absorption correction.
wR2(int) was 0.1360 before and 0.0688 after correction.
The Ratio of minimum to maximum transmission is 0.8508.
The \l/2 correction factor is Not present.
;
_exptl_crystal_colour orange
_exptl_crystal_colour_primary orange
_exptl_crystal_density_diffrn 1.646
_exptl_crystal_description Needle
_exptl_crystal_F_000 1340
_exptl_crystal_size_max 0.45
_exptl_crystal_size_mid 0.11
_exptl_crystal_size_min 0.08
_refine_diff_density_max 1.592
_refine_diff_density_min -1.347
_refine_diff_density_rms 0.128
_refine_ls_extinction_method none
_refine_ls_goodness_of_fit_ref 1.039
_refine_ls_hydrogen_treatment constr
_refine_ls_matrix_type full
_refine_ls_number_parameters 353
_refine_ls_number_reflns 7491
_refine_ls_number_restraints 33
_refine_ls_restrained_S_all 1.072
_refine_ls_R_factor_all 0.0606
_refine_ls_R_factor_gt 0.0408
_refine_ls_shift/su_max 0.002
_refine_ls_shift/su_mean 0.000
_refine_ls_structure_factor_coef Fsqd
_refine_ls_weighting_details 'w=1/[\s^2^(Fo^2^)+(0.0262P)^2^+8.1491P] where P=(Fo^2^+2Fc^2^)/3'
_refine_ls_weighting_scheme calc
_refine_ls_wR_factor_gt 0.0821
_refine_ls_wR_factor_ref 0.0891
_reflns_Friedel_coverage 0.000
_reflns_number_gt 5982
_reflns_number_total 7491
_reflns_threshold_expression 'I > 2\s(I)'
_cod_data_source_file d2cc01817a2.cif
_cod_data_source_block yel144
_cod_database_code 7129979
_shelx_shelxl_version_number 2018/3
_shelx_space_group_comment
;
The symmetry employed for this shelxl refinement is uniquely defined
by the following loop, which should always be used as a source of
symmetry information in preference to the above space-group names.
They are only intended as comments.
;
_shelx_estimated_absorpt_t_max 0.916
_shelx_estimated_absorpt_t_min 0.632
_olex2_refinement_description
;
1. Fixed Uiso
 At 1.2 times of:
  All C(H) groups, All C(H,H) groups
2. Restrained planarity
 C12, C17, C16, C15, C14, C13
 with sigma of 0.01
3. Uiso/Uaniso restraints and constraints
Uanis(C13) = Uanis(C13A)
Uanis(C14) = Uanis(C14A)
Uanis(C16) = Uanis(C16A)
Uanis(C17) = Uanis(C17A)
4. Rigid body (RIGU) restrains
 O5, C1A, H1AA, H1AB, C1B, H1BA, H1BB, C1C, H1CA, H1CB, C1D, H1DA, H1DB
 with sigma for 1-2 distances of 0.004 and sigma for 1-3 distances of 0.004
5. Others
 Sof(C13A)=Sof(H13A)=Sof(C14A)=Sof(H14A)=Sof(H15A)=Sof(C16A)=Sof(H16A)=
 Sof(C17A)=Sof(H17A)=1-FVAR(1)
 Sof(H15)=Sof(C14)=Sof(H14)=Sof(C13)=Sof(H13)=Sof(C17)=Sof(H17)=Sof(C16)=
 Sof(H16)=FVAR(1)
6.a Ternary CH refined with riding coordinates:
 C2(H2), C4(H4)
6.b Secondary CH2 refined with riding coordinates:
 C1A(H1AA,H1AB), C1B(H1BA,H1BB), C1C(H1CA,H1CB), C1D(H1DA,H1DB)
6.c Aromatic/amide H refined with riding coordinates:
 C7(H7), C8(H8), C9(H9), C10(H10), C11(H11), C13A(H13A), C14A(H14A), C15(H15A),
  C15(H15), C16A(H16A), C17A(H17A), C19(H19), C20(H20), C21(H21), C22(H22),
 C23(H23), C14(H14), C13(H13), C17(H17), C16(H16)
6.d Fitted hexagon refined as free rotating group:
 C12(C13A,C14A,C15,C16A,C17A)
;
_olex2_submission_special_instructions 'No special instructions were received'

loop_
_space_group_symop_operation_xyz
'x, y, z'
'-x, y+1/2, -z+1/2'
'-x, -y, -z'
'x, -y-1/2, z-1/2'

loop_
_atom_site_label
_atom_site_type_symbol
_atom_site_fract_x
_atom_site_fract_y
_atom_site_fract_z
_atom_site_U_iso_or_equiv
_atom_site_adp_type
_atom_site_occupancy
_atom_site_site_symmetry_order
_atom_site_calc_flag
_atom_site_refinement_flags_posn
_atom_site_refinement_flags_adp
_atom_site_refinement_flags_occupancy
_atom_site_disorder_assembly
_atom_site_disorder_group
Rh1 Rh -0.00375(2) 0.53648(2) 0.37373(2) 0.00830(6) Uani 1 1 d . . . . .
Cr1 Cr 0.21735(3) 0.45250(2) 0.70528(5) 0.00949(10) Uani 1 1 d . . . . .
P1 P 0.13676(5) 0.50913(3) 0.49887(7) 0.00828(14) Uani 1 1 d . . . . .
O1 O 0.09145(18) 0.61781(11) 0.1605(2) 0.0227(5) Uani 1 1 d . . . . .
O2 O 0.10691(18) 0.33108(10) 0.6732(3) 0.0231(5) Uani 1 1 d . . . . .
O3 O 0.11458(17) 0.50338(10) 0.9560(2) 0.0183(5) Uani 1 1 d . . . . .
O4 O 0.3386(2) 0.37370(13) 0.9171(3) 0.0330(6) Uani 1 1 d . . . . .
C1 C 0.2251(2) 0.44916(12) 0.4631(3) 0.0099(5) Uani 1 1 d . . . . .
C2 C 0.3257(2) 0.44376(14) 0.5285(3) 0.0136(6) Uani 1 1 d . . . . .
H2 H 0.360771 0.403310 0.519346 0.016 Uiso 1 1 calc R U . . .
C3 C 0.3700(2) 0.48364(14) 0.6337(3) 0.0144(6) Uani 1 1 d . . . . .
C4 C 0.3159(2) 0.53663(13) 0.6722(3) 0.0134(5) Uani 1 1 d . . . . .
H4 H 0.344431 0.557669 0.759901 0.016 Uiso 1 1 calc R U . . .
C5 C 0.2149(2) 0.55349(12) 0.6235(3) 0.0102(5) Uani 1 1 d . . . . .
C6 C 0.1905(2) 0.40040(13) 0.3602(3) 0.0114(5) Uani 1 1 d . . . . .
C7 C 0.1319(2) 0.41513(14) 0.2355(3) 0.0153(6) Uani 1 1 d . . . . .
H7 H 0.108257 0.455855 0.219794 0.018 Uiso 1 1 calc R U . . .
C8 C 0.1083(3) 0.37043(14) 0.1343(3) 0.0186(6) Uani 1 1 d . . . . .
H8 H 0.069194 0.381052 0.049416 0.022 Uiso 1 1 calc R U . . .
C9 C 0.1409(3) 0.31076(14) 0.1558(3) 0.0190(6) Uani 1 1 d . . . . .
H9 H 0.125014 0.280568 0.085748 0.023 Uiso 1 1 calc R U . . .
C10 C 0.1972(3) 0.29532(14) 0.2808(4) 0.0212(7) Uani 1 1 d . . . . .
H10 H 0.218786 0.254249 0.297135 0.025 Uiso 1 1 calc R U . . .
C11 C 0.2218(2) 0.33955(14) 0.3815(3) 0.0179(6) Uani 1 1 d . . . . .
H11 H 0.260520 0.328527 0.466371 0.022 Uiso 1 1 calc R U . . .
C12 C 0.47720(16) 0.47147(13) 0.7001(3) 0.0183(6) Uani 1 1 d G . . . .
C13A C 0.5196(3) 0.41303(12) 0.7000(5) 0.0203(10) Uani 0.400(4) 1 d G . P A 2
H13A H 0.480709 0.380194 0.657449 0.024 Uiso 0.400(4) 1 calc R U P A 2
C14A C 0.6188(3) 0.40265(13) 0.7622(6) 0.0258(11) Uani 0.400(4) 1 d G . P A 2
H14A H 0.647797 0.362714 0.762171 0.031 Uiso 0.400(4) 1 calc R U P A 2
C15 C 0.67570(17) 0.45070(16) 0.8246(3) 0.0319(9) Uani 1 1 d G . . A .
H15A H 0.743539 0.443602 0.867075 0.038 Uiso 0.400(4) 1 calc R U P A 2
H15 H 0.746556 0.449438 0.859460 0.038 Uiso 0.600(4) 1 calc R U P A 1
C16A C 0.6333(3) 0.50913(14) 0.8247(5) 0.0328(13) Uani 0.400(4) 1 d G . P A 2
H16A H 0.672193 0.541970 0.867258 0.039 Uiso 0.400(4) 1 calc R U P A 2
C17A C 0.5341(3) 0.51952(11) 0.7625(5) 0.0292(12) Uani 0.400(4) 1 d G . P A 2
H17A H 0.505105 0.559451 0.762537 0.035 Uiso 0.400(4) 1 calc R U P A 2
C18 C 0.1720(2) 0.61100(13) 0.6823(3) 0.0118(5) Uani 1 1 d . . . . .
C19 C 0.2025(2) 0.62990(13) 0.8194(3) 0.0150(6) Uani 1 1 d . . . . .
H19 H 0.244270 0.603670 0.879548 0.018 Uiso 1 1 calc R U . . .
C20 C 0.1726(3) 0.68653(14) 0.8690(3) 0.0180(6) Uani 1 1 d . . . . .
H20 H 0.193998 0.698743 0.962410 0.022 Uiso 1 1 calc R U . . .
C21 C 0.1113(2) 0.72535(14) 0.7824(3) 0.0176(6) Uani 1 1 d . . . . .
H21 H 0.091809 0.764318 0.815861 0.021 Uiso 1 1 calc R U . . .
C22 C 0.0788(3) 0.70706(14) 0.6471(3) 0.0181(6) Uani 1 1 d . . . . .
H22 H 0.036061 0.733221 0.588121 0.022 Uiso 1 1 calc R U . . .
C23 C 0.1087(2) 0.65044(13) 0.5975(3) 0.0146(6) Uani 1 1 d . . . . .
H23 H 0.085946 0.638236 0.504545 0.018 Uiso 1 1 calc R U . . .
C24 C 0.0572(2) 0.58485(13) 0.2374(3) 0.0131(6) Uani 1 1 d . . . . .
C25 C 0.1403(2) 0.38006(13) 0.6836(3) 0.0153(6) Uani 1 1 d . . . . .
C26 C 0.2943(2) 0.40505(15) 0.8357(3) 0.0195(6) Uani 1 1 d . . . . .
C27 C 0.1501(2) 0.48324(13) 0.8585(3) 0.0132(6) Uani 1 1 d . . . . .
O5 O 0.4753(4) 0.6576(3) 0.6507(5) 0.1087(19) Uani 1 1 d . . . . .
C1A C 0.5257(6) 0.6790(6) 0.7797(7) 0.132(4) Uani 1 1 d . . . . .
H1AA H 0.596806 0.662101 0.794973 0.158 Uiso 1 1 calc R U . . .
H1AB H 0.485420 0.668445 0.861081 0.158 Uiso 1 1 calc R U . . .
C1B C 0.5281(6) 0.7484(6) 0.7559(11) 0.157(5) Uani 1 1 d . . . . .
H1BA H 0.533867 0.770538 0.846854 0.188 Uiso 1 1 calc R U . . .
H1BB H 0.587253 0.760001 0.700730 0.188 Uiso 1 1 calc R U . . .
C1C C 0.4251(7) 0.7623(5) 0.6746(10) 0.137(3) Uani 1 1 d . . . . .
H1CA H 0.370108 0.771635 0.738798 0.165 Uiso 1 1 calc R U . . .
H1CB H 0.431667 0.796824 0.608635 0.165 Uiso 1 1 calc R U . . .
C1D C 0.4034(6) 0.7032(4) 0.5968(8) 0.100(2) Uani 1 1 d . . . . .
H1DA H 0.331292 0.689754 0.609283 0.120 Uiso 1 1 calc R U . . .
H1DB H 0.410737 0.709264 0.494855 0.120 Uiso 1 1 calc R U . . .
C14 C 0.6452(4) 0.4227(3) 0.6975(7) 0.0258(11) Uani 0.600(4) 1 d . . P A 1
H14 H 0.691062 0.395677 0.654356 0.031 Uiso 0.600(4) 1 calc R U P A 1
C13 C 0.5466(4) 0.4346(2) 0.6336(6) 0.0203(10) Uani 0.600(4) 1 d . . P A 1
H13 H 0.526746 0.417328 0.544077 0.024 Uiso 0.600(4) 1 calc R U P A 1
C17 C 0.5089(4) 0.4918(2) 0.8347(6) 0.0292(12) Uani 0.600(4) 1 d . . P A 1
H17 H 0.461276 0.515332 0.884024 0.035 Uiso 0.600(4) 1 calc R U P A 1
C16 C 0.6041(4) 0.4801(3) 0.8998(6) 0.0328(13) Uani 0.600(4) 1 d . . P A 1
H16 H 0.620407 0.492028 0.994851 0.039 Uiso 0.600(4) 1 calc R U P A 1

loop_
_atom_site_aniso_label
_atom_site_aniso_U_11
_atom_site_aniso_U_22
_atom_site_aniso_U_33
_atom_site_aniso_U_23
_atom_site_aniso_U_13
_atom_site_aniso_U_12
Rh1 0.00821(10) 0.00877(10) 0.00759(10) 0.00142(8) -0.00173(7) 0.00026(8)
Cr1 0.0091(2) 0.0094(2) 0.0093(2) -0.00046(16) -0.00335(16) 0.00208(15)
P1 0.0078(3) 0.0086(3) 0.0081(3) -0.0005(3) -0.0019(2) 0.0003(2)
O1 0.0269(12) 0.0209(12) 0.0207(12) 0.0071(10) 0.0052(10) 0.0003(9)
O2 0.0249(12) 0.0119(11) 0.0317(14) -0.0003(9) -0.0022(10) 0.0005(9)
O3 0.0193(11) 0.0219(11) 0.0138(11) -0.0028(9) 0.0011(9) -0.0005(9)
O4 0.0330(14) 0.0383(15) 0.0265(14) 0.0100(12) -0.0066(11) 0.0154(12)
C1 0.0092(12) 0.0115(12) 0.0090(13) -0.0026(10) -0.0005(10) 0.0004(9)
C2 0.0099(13) 0.0166(14) 0.0143(14) -0.0015(11) -0.0002(11) 0.0029(10)
C3 0.0089(13) 0.0196(14) 0.0140(14) -0.0024(11) -0.0032(11) 0.0000(11)
C4 0.0121(13) 0.0134(13) 0.0141(14) -0.0013(11) -0.0033(10) -0.0026(11)
C5 0.0137(13) 0.0092(12) 0.0076(13) -0.0001(10) -0.0001(10) -0.0017(10)
C6 0.0114(13) 0.0118(13) 0.0110(13) -0.0041(10) 0.0005(10) -0.0007(10)
C7 0.0193(14) 0.0129(13) 0.0134(14) -0.0018(11) -0.0015(11) 0.0005(11)
C8 0.0256(16) 0.0181(15) 0.0115(14) 0.0006(12) -0.0040(12) -0.0009(12)
C9 0.0235(16) 0.0173(15) 0.0158(15) -0.0064(12) -0.0015(13) -0.0030(12)
C10 0.0229(16) 0.0140(14) 0.0259(18) -0.0061(13) -0.0040(13) 0.0033(12)
C11 0.0170(14) 0.0156(14) 0.0200(16) -0.0030(12) -0.0072(12) 0.0040(11)
C12 0.0076(13) 0.0252(16) 0.0211(16) -0.0043(13) -0.0053(11) 0.0008(11)
C13A 0.010(2) 0.022(3) 0.028(3) -0.0037(19) -0.0070(18) 0.0036(17)
C14A 0.012(2) 0.030(3) 0.035(3) 0.005(2) -0.005(2) 0.0078(19)
C15 0.0114(15) 0.056(3) 0.0266(19) -0.0010(17) -0.0090(13) 0.0059(15)
C16A 0.017(2) 0.053(4) 0.027(3) -0.012(2) -0.010(2) -0.001(2)
C17A 0.021(2) 0.042(3) 0.023(3) -0.010(2) -0.009(2) 0.013(2)
C18 0.0129(13) 0.0092(12) 0.0132(14) -0.0016(10) 0.0006(11) -0.0030(10)
C19 0.0186(14) 0.0135(13) 0.0127(14) -0.0010(11) -0.0003(11) -0.0012(11)
C20 0.0262(16) 0.0162(14) 0.0117(14) -0.0036(12) 0.0018(12) -0.0041(12)
C21 0.0246(16) 0.0103(13) 0.0184(16) -0.0007(11) 0.0058(13) -0.0007(11)
C22 0.0223(15) 0.0123(14) 0.0195(16) 0.0027(12) 0.0011(12) 0.0019(11)
C23 0.0185(14) 0.0133(13) 0.0118(14) 0.0004(11) -0.0004(11) -0.0008(11)
C24 0.0121(13) 0.0131(13) 0.0136(14) 0.0013(11) -0.0026(11) 0.0022(10)
C25 0.0192(14) 0.0129(14) 0.0135(14) 0.0014(11) -0.0010(11) 0.0027(11)
C26 0.0170(14) 0.0235(16) 0.0177(16) -0.0017(13) -0.0015(12) 0.0060(12)
C27 0.0133(13) 0.0120(13) 0.0135(14) 0.0031(11) -0.0044(11) -0.0009(10)
O5 0.112(4) 0.152(5) 0.058(3) 0.010(3) -0.027(3) -0.070(4)
C1A 0.067(4) 0.282(11) 0.047(4) -0.008(5) 0.007(3) -0.087(6)
C1B 0.065(4) 0.241(10) 0.172(9) -0.123(8) 0.058(5) -0.075(6)
C1C 0.118(7) 0.182(8) 0.117(7) -0.050(6) 0.042(5) -0.071(6)
C1D 0.105(5) 0.127(6) 0.067(4) 0.019(4) 0.004(4) -0.070(4)
C14 0.012(2) 0.030(3) 0.035(3) 0.005(2) -0.005(2) 0.0078(19)
C13 0.010(2) 0.022(3) 0.028(3) -0.0037(19) -0.0070(18) 0.0036(17)
C17 0.021(2) 0.042(3) 0.023(3) -0.010(2) -0.009(2) 0.013(2)
C16 0.017(2) 0.053(4) 0.027(3) -0.012(2) -0.010(2) -0.001(2)

loop_
_atom_type_symbol
_atom_type_description
_atom_type_scat_dispersion_real
_atom_type_scat_dispersion_imag
_atom_type_scat_source
C C 0.0033 0.0016 'International Tables Vol C Tables 4.2.6.8 and 6.1.1.4'
H H 0.0000 0.0000 'International Tables Vol C Tables 4.2.6.8 and 6.1.1.4'
Cr Cr 0.3209 0.6236 'International Tables Vol C Tables 4.2.6.8 and 6.1.1.4'
O O 0.0106 0.0060 'International Tables Vol C Tables 4.2.6.8 and 6.1.1.4'
P P 0.1023 0.0942 'International Tables Vol C Tables 4.2.6.8 and 6.1.1.4'
Rh Rh -1.1178 0.9187 'International Tables Vol C Tables 4.2.6.8 and 6.1.1.4'

loop_
_geom_angle_atom_site_label_1
_geom_angle_atom_site_label_2
_geom_angle_atom_site_label_3
_geom_angle
_geom_angle_site_symmetry_1
_geom_angle_site_symmetry_3
_geom_angle_publ_flag
Cr1 Rh1 Rh1 104.166(14) 3_566 3_566 ?
P1 Rh1 Rh1 47.762(17) 3_566 3_566 ?
P1 Rh1 Rh1 54.18(2) . 3_566 ?
P1 Rh1 Cr1 158.34(2) . 3_566 ?
P1 Rh1 Cr1 56.407(19) 3_566 3_566 ?
P1 Rh1 P1 101.94(2) . 3_566 ?
P1 Rh1 C25 84.17(7) 3_566 3_566 ?
P1 Rh1 C25 147.34(7) . 3_566 ?
C24 Rh1 Rh1 153.21(8) . 3_566 ?
C24 Rh1 Cr1 102.46(8) . 3_566 ?
C24 Rh1 P1 158.76(8) . 3_566 ?
C24 Rh1 P1 99.13(8) . . ?
C24 Rh1 C25 76.62(11) . 3_566 ?
C25 Rh1 Rh1 123.57(7) 3_566 3_566 ?
C25 Rh1 Cr1 40.42(7) 3_566 3_566 ?
P1 Cr1 Rh1 53.120(19) . 3_566 ?
C1 Cr1 Rh1 81.22(7) . 3_566 ?
C1 Cr1 P1 43.49(7) . . ?
C1 Cr1 C5 72.51(10) . . ?
C2 Cr1 Rh1 116.85(7) . 3_566 ?
C2 Cr1 P1 72.62(7) . . ?
C2 Cr1 C1 35.64(9) . . ?
C2 Cr1 C4 65.53(11) . . ?
C2 Cr1 C5 80.07(10) . . ?
C3 Cr1 Rh1 139.40(8) . 3_566 ?
C3 Cr1 P1 86.28(8) . . ?
C3 Cr1 C1 66.73(10) . . ?
C3 Cr1 C2 36.66(10) . . ?
C3 Cr1 C4 36.59(11) . . ?
C3 Cr1 C5 66.56(10) . . ?
C4 Cr1 Rh1 116.11(7) . 3_566 ?
C4 Cr1 P1 72.14(7) . . ?
C4 Cr1 C1 79.83(10) . . ?
C4 Cr1 C5 35.28(9) . . ?
C5 Cr1 Rh1 80.84(7) . 3_566 ?
C5 Cr1 P1 43.34(7) . . ?
C25 Cr1 Rh1 62.73(9) . 3_566 ?
C25 Cr1 P1 98.38(9) . . ?
C25 Cr1 C1 85.62(12) . . ?
C25 Cr1 C2 101.33(12) . . ?
C25 Cr1 C3 134.09(13) . . ?
C25 Cr1 C4 165.35(12) . . ?
C25 Cr1 C5 140.07(11) . . ?
C26 Cr1 Rh1 134.04(11) . 3_566 ?
C26 Cr1 P1 169.41(11) . . ?
C26 Cr1 C1 126.22(12) . . ?
C26 Cr1 C2 96.94(13) . . ?
C26 Cr1 C3 86.19(13) . . ?
C26 Cr1 C4 105.59(13) . . ?
C26 Cr1 C5 138.19(12) . . ?
C26 Cr1 C25 81.63(14) . . ?
C26 Cr1 C27 86.26(13) . . ?
C27 Cr1 Rh1 71.28(8) . 3_566 ?
C27 Cr1 P1 104.22(9) . . ?
C27 Cr1 C1 147.28(11) . . ?
C27 Cr1 C2 161.85(12) . . ?
C27 Cr1 C3 126.44(12) . . ?
C27 Cr1 C4 96.38(12) . . ?
C27 Cr1 C5 85.64(11) . . ?
C27 Cr1 C25 96.81(13) . . ?
Rh1 P1 Rh1 78.06(2) . 3_566 ?
Rh1 P1 Cr1 148.52(4) . . ?
Rh1 P1 Cr1 70.47(2) 3_566 . ?
C1 P1 Rh1 127.88(9) . . ?
C1 P1 Rh1 106.31(10) . 3_566 ?
C1 P1 Cr1 63.15(9) . . ?
C1 P1 C5 100.83(13) . . ?
C5 P1 Rh1 106.34(10) . 3_566 ?
C5 P1 Rh1 128.41(10) . . ?
C5 P1 Cr1 64.01(9) . . ?
P1 C1 Cr1 73.37(10) . . ?
C2 C1 Cr1 70.42(17) . . ?
C2 C1 P1 124.0(2) . . ?
C2 C1 C6 117.0(2) . . ?
C6 C1 Cr1 130.0(2) . . ?
C6 C1 P1 118.95(19) . . ?
Cr1 C2 H2 116.4 . . ?
C1 C2 Cr1 73.94(17) . . ?
C1 C2 H2 116.4 . . ?
C1 C2 C3 125.1(3) . . ?
C3 C2 Cr1 70.28(17) . . ?
C3 C2 H2 116.4 . . ?
C2 C3 Cr1 73.06(17) . . ?
C2 C3 C12 120.0(3) . . ?
C4 C3 Cr1 73.12(17) . . ?
C4 C3 C2 120.4(2) . . ?
C4 C3 C12 119.5(2) . . ?
C12 C3 Cr1 128.5(2) . . ?
Cr1 C4 H4 115.7 . . ?
C3 C4 Cr1 70.29(17) . . ?
C3 C4 H4 115.7 . . ?
C5 C4 Cr1 75.12(16) . . ?
C5 C4 C3 126.5(3) . . ?
C5 C4 H4 115.7 . . ?
P1 C5 Cr1 72.65(9) . . ?
C4 C5 Cr1 69.60(16) . . ?
C4 C5 P1 123.0(2) . . ?
C4 C5 C18 117.2(2) . . ?
C18 C5 Cr1 131.7(2) . . ?
C18 C5 P1 119.8(2) . . ?
C7 C6 C1 120.6(3) . . ?
C7 C6 C11 118.3(3) . . ?
C11 C6 C1 120.9(2) . . ?
C6 C7 H7 119.9 . . ?
C8 C7 C6 120.3(3) . . ?
C8 C7 H7 119.9 . . ?
C7 C8 H8 119.6 . . ?
C9 C8 C7 120.8(3) . . ?
C9 C8 H8 119.6 . . ?
C8 C9 H9 120.3 . . ?
C8 C9 C10 119.4(3) . . ?
C10 C9 H9 120.3 . . ?
C9 C10 H10 119.9 . . ?
C11 C10 C9 120.2(3) . . ?
C11 C10 H10 119.9 . . ?
C6 C11 H11 119.5 . . ?
C10 C11 C6 121.0(3) . . ?
C10 C11 H11 119.5 . . ?
C13A C12 C3 120.8(2) . . ?
C13A C12 C17A 120.0 . . ?
C17A C12 C3 119.2(2) . . ?
C13 C12 C3 120.9(3) . . ?
C17 C12 C3 122.2(3) . . ?
C17 C12 C13 116.7(4) . . ?
C12 C13A H13A 120.0 . . ?
C14A C13A C12 120.0 . . ?
C14A C13A H13A 120.0 . . ?
C13A C14A H14A 120.0 . . ?
C13A C14A C15 120.0 . . ?
C15 C14A H14A 120.0 . . ?
C14A C15 H15A 120.0 . . ?
C16A C15 C14A 120.0 . . ?
C16A C15 H15A 120.0 . . ?
C14 C15 H15 119.9 . . ?
C16 C15 H15 119.9 . . ?
C16 C15 C14 120.2(4) . . ?
C15 C16A H16A 120.0 . . ?
C15 C16A C17A 120.0 . . ?
C17A C16A H16A 120.0 . . ?
C12 C17A H17A 120.0 . . ?
C16A C17A C12 120.0 . . ?
C16A C17A H17A 120.0 . . ?
C19 C18 C5 120.6(3) . . ?
C19 C18 C23 117.9(3) . . ?
C23 C18 C5 121.1(3) . . ?
C18 C19 H19 119.5 . . ?
C20 C19 C18 120.9(3) . . ?
C20 C19 H19 119.5 . . ?
C19 C20 H20 119.9 . . ?
C19 C20 C21 120.2(3) . . ?
C21 C20 H20 119.9 . . ?
C20 C21 H21 120.1 . . ?
C22 C21 C20 119.8(3) . . ?
C22 C21 H21 120.1 . . ?
C21 C22 H22 120.0 . . ?
C21 C22 C23 120.0(3) . . ?
C23 C22 H22 120.0 . . ?
C18 C23 H23 119.4 . . ?
C22 C23 C18 121.1(3) . . ?
C22 C23 H23 119.4 . . ?
O1 C24 Rh1 174.8(3) . . ?
Cr1 C25 Rh1 76.84(10) . 3_566 ?
O2 C25 Rh1 113.2(2) . 3_566 ?
O2 C25 Cr1 169.8(3) . . ?
O4 C26 Cr1 176.9(3) . . ?
O3 C27 Cr1 175.9(3) . . ?
C1A O5 C1D 108.9(7) . . ?
O5 C1A H1AA 111.3 . . ?
O5 C1A H1AB 111.3 . . ?
O5 C1A C1B 102.1(7) . . ?
H1AA C1A H1AB 109.2 . . ?
C1B C1A H1AA 111.3 . . ?
C1B C1A H1AB 111.3 . . ?
C1A C1B H1BA 110.9 . . ?
C1A C1B H1BB 110.9 . . ?
H1BA C1B H1BB 108.9 . . ?
C1C C1B C1A 104.3(7) . . ?
C1C C1B H1BA 110.9 . . ?
C1C C1B H1BB 110.9 . . ?
C1B C1C H1CA 111.4 . . ?
C1B C1C H1CB 111.4 . . ?
H1CA C1C H1CB 109.3 . . ?
C1D C1C C1B 101.8(9) . . ?
C1D C1C H1CA 111.4 . . ?
C1D C1C H1CB 111.4 . . ?
O5 C1D C1C 109.1(7) . . ?
O5 C1D H1DA 109.9 . . ?
O5 C1D H1DB 109.9 . . ?
C1C C1D H1DA 109.9 . . ?
C1C C1D H1DB 109.9 . . ?
H1DA C1D H1DB 108.3 . . ?
C15 C14 H14 120.3 . . ?
C15 C14 C13 119.5(5) . . ?
C13 C14 H14 120.3 . . ?
C12 C13 C14 120.4(5) . . ?
C12 C13 H13 119.8 . . ?
C14 C13 H13 119.8 . . ?
C12 C17 H17 118.1 . . ?
C16 C17 C12 123.8(5) . . ?
C16 C17 H17 118.1 . . ?
C15 C16 H16 121.0 . . ?
C17 C16 C15 118.1(5) . . ?
C17 C16 H16 121.0 . . ?

loop_
_geom_bond_atom_site_label_1
_geom_bond_atom_site_label_2
_geom_bond_distance
_geom_bond_site_symmetry_2
_geom_bond_publ_flag
Rh1 Rh1 2.8806(4) 3_566 ?
Rh1 Cr1 2.8131(5) 3_566 ?
Rh1 P1 2.3875(8) 3_566 ?
Rh1 P1 2.1799(7) . ?
Rh1 C24 1.888(3) . ?
Rh1 C25 2.568(3) 3_566 ?
Cr1 P1 2.4863(8) . ?
Cr1 C1 2.315(3) . ?
Cr1 C2 2.270(3) . ?
Cr1 C3 2.234(3) . ?
Cr1 C4 2.271(3) . ?
Cr1 C5 2.341(3) . ?
Cr1 C25 1.873(3) . ?
Cr1 C26 1.851(3) . ?
Cr1 C27 1.873(3) . ?
P1 C1 1.786(3) . ?
P1 C5 1.788(3) . ?
O1 C24 1.138(4) . ?
O2 C25 1.156(4) . ?
O3 C27 1.152(4) . ?
O4 C26 1.154(4) . ?
C1 C2 1.404(4) . ?
C1 C6 1.494(4) . ?
C2 H2 1.0000 . ?
C2 C3 1.417(4) . ?
C3 C4 1.414(4) . ?
C3 C12 1.503(3) . ?
C4 H4 1.0000 . ?
C4 C5 1.399(4) . ?
C5 C18 1.498(4) . ?
C6 C7 1.398(4) . ?
C6 C11 1.401(4) . ?
C7 H7 0.9500 . ?
C7 C8 1.391(4) . ?
C8 H8 0.9500 . ?
C8 C9 1.382(4) . ?
C9 H9 0.9500 . ?
C9 C10 1.391(4) . ?
C10 H10 0.9500 . ?
C10 C11 1.382(4) . ?
C11 H11 0.9500 . ?
C12 C13A 1.3900 . ?
C12 C17A 1.3900 . ?
C12 C13 1.391(6) . ?
C12 C17 1.389(6) . ?
C13A H13A 0.9500 . ?
C13A C14A 1.3900 . ?
C14A H14A 0.9500 . ?
C14A C15 1.3900 . ?
C15 H15A 0.9500 . ?
C15 H15 0.9500 . ?
C15 C16A 1.3900 . ?
C15 C14 1.387(7) . ?
C15 C16 1.369(7) . ?
C16A H16A 0.9500 . ?
C16A C17A 1.3900 . ?
C17A H17A 0.9500 . ?
C18 C19 1.399(4) . ?
C18 C23 1.403(4) . ?
C19 H19 0.9500 . ?
C19 C20 1.390(4) . ?
C20 H20 0.9500 . ?
C20 C21 1.390(4) . ?
C21 H21 0.9500 . ?
C21 C22 1.384(4) . ?
C22 H22 0.9500 . ?
C22 C23 1.390(4) . ?
C23 H23 0.9500 . ?
O5 C1A 1.427(8) . ?
O5 C1D 1.432(10) . ?
C1A H1AA 0.9900 . ?
C1A H1AB 0.9900 . ?
C1A C1B 1.533(15) . ?
C1B H1BA 0.9900 . ?
C1B H1BB 0.9900 . ?
C1B C1C 1.519(13) . ?
C1C H1CA 0.9900 . ?
C1C H1CB 0.9900 . ?
C1C C1D 1.505(11) . ?
C1D H1DA 0.9900 . ?
C1D H1DB 0.9900 . ?
C14 H14 0.9500 . ?
C14 C13 1.393(7) . ?
C13 H13 0.9500 . ?
C17 H17 0.9500 . ?
C17 C16 1.359(8) . ?
C16 H16 0.9500 . ?

loop_
_geom_torsion_atom_site_label_1
_geom_torsion_atom_site_label_2
_geom_torsion_atom_site_label_3
_geom_torsion_atom_site_label_4
_geom_torsion
_geom_torsion_site_symmetry_1
_geom_torsion_site_symmetry_2
_geom_torsion_site_symmetry_3
_geom_torsion_site_symmetry_4
_geom_torsion_publ_flag
Rh1 Cr1 C25 O2 173.4(16) 3_566 . . . ?
Rh1 P1 C1 Cr1 -144.81(7) . . . . ?
Rh1 P1 C1 Cr1 -57.42(6) 3_566 . . . ?
Rh1 P1 C1 C2 -108.9(3) 3_566 . . . ?
Rh1 P1 C1 C2 163.8(2) . . . . ?
Rh1 P1 C1 C6 -17.9(3) . . . . ?
Rh1 P1 C1 C6 69.5(2) 3_566 . . . ?
Rh1 P1 C5 Cr1 145.51(7) . . . . ?
Rh1 P1 C5 Cr1 57.96(7) 3_566 . . . ?
Rh1 P1 C5 C4 -164.1(2) . . . . ?
Rh1 P1 C5 C4 108.3(2) 3_566 . . . ?
Rh1 P1 C5 C18 16.9(3) . . . . ?
Rh1 P1 C5 C18 -70.6(2) 3_566 . . . ?
Cr1 P1 C1 C2 -51.4(2) . . . . ?
Cr1 P1 C1 C6 126.9(2) . . . . ?
Cr1 P1 C5 C4 50.4(2) . . . . ?
Cr1 P1 C5 C18 -128.6(2) . . . . ?
Cr1 C1 C2 C3 -50.9(3) . . . . ?
Cr1 C1 C6 C7 133.2(3) . . . . ?
Cr1 C1 C6 C11 -51.3(4) . . . . ?
Cr1 C2 C3 C4 -57.9(3) . . . . ?
Cr1 C2 C3 C12 125.1(3) . . . . ?
Cr1 C3 C4 C5 -52.9(3) . . . . ?
Cr1 C3 C12 C13A 68.7(4) . . . . ?
Cr1 C3 C12 C17A -111.2(3) . . . . ?
Cr1 C3 C12 C13 112.0(3) . . . . ?
Cr1 C3 C12 C17 -62.5(4) . . . . ?
Cr1 C4 C5 P1 -51.7(2) . . . . ?
Cr1 C4 C5 C18 127.3(2) . . . . ?
Cr1 C5 C18 C19 55.3(4) . . . . ?
Cr1 C5 C18 C23 -131.2(3) . . . . ?
P1 Cr1 C25 Rh1 -40.68(6) . . . 3_566 ?
P1 Cr1 C25 O2 132.8(16) . . . . ?
P1 C1 C2 Cr1 52.7(2) . . . . ?
P1 C1 C2 C3 1.8(5) . . . . ?
P1 C1 C6 C7 41.1(4) . . . . ?
P1 C1 C6 C11 -143.4(3) . . . . ?
P1 C5 C18 C19 148.2(2) . . . . ?
P1 C5 C18 C23 -38.3(4) . . . . ?
C1 Cr1 C25 Rh1 -82.37(8) . . . 3_566 ?
C1 Cr1 C25 O2 91.1(16) . . . . ?
C1 P1 C5 Cr1 -52.78(11) . . . . ?
C1 P1 C5 C4 -2.4(3) . . . . ?
C1 P1 C5 C18 178.6(2) . . . . ?
C1 C2 C3 Cr1 52.4(3) . . . . ?
C1 C2 C3 C4 -5.6(5) . . . . ?
C1 C2 C3 C12 177.4(3) . . . . ?
C1 C6 C7 C8 174.0(3) . . . . ?
C1 C6 C11 C10 -174.5(3) . . . . ?
C2 Cr1 C25 Rh1 -114.52(9) . . . 3_566 ?
C2 Cr1 C25 O2 58.9(16) . . . . ?
C2 C1 C6 C7 -140.4(3) . . . . ?
C2 C1 C6 C11 35.1(4) . . . . ?
C2 C3 C4 Cr1 57.9(3) . . . . ?
C2 C3 C4 C5 5.1(5) . . . . ?
C2 C3 C12 C13A -23.0(4) . . . . ?
C2 C3 C12 C17A 157.2(3) . . . . ?
C2 C3 C12 C13 20.3(5) . . . . ?
C2 C3 C12 C17 -154.1(3) . . . . ?
C3 Cr1 C25 Rh1 -133.62(12) . . . 3_566 ?
C3 Cr1 C25 O2 39.8(16) . . . . ?
C3 C4 C5 Cr1 50.9(3) . . . . ?
C3 C4 C5 P1 -0.7(4) . . . . ?
C3 C4 C5 C18 178.3(3) . . . . ?
C3 C12 C13A C14A -179.9(3) . . . . ?
C3 C12 C17A C16A 179.9(3) . . . . ?
C3 C12 C13 C14 -178.8(4) . . . . ?
C3 C12 C17 C16 177.9(3) . . . . ?
C4 Cr1 C25 Rh1 -89.2(5) . . . 3_566 ?
C4 Cr1 C25 O2 84.2(16) . . . . ?
C4 C3 C12 C13A 160.0(3) . . . . ?
C4 C3 C12 C17A -19.8(4) . . . . ?
C4 C3 C12 C13 -156.7(3) . . . . ?
C4 C3 C12 C17 28.8(4) . . . . ?
C4 C5 C18 C19 -30.9(4) . . . . ?
C4 C5 C18 C23 142.7(3) . . . . ?
C5 Cr1 C25 Rh1 -26.5(2) . . . 3_566 ?
C5 Cr1 C25 O2 147.0(15) . . . . ?
C5 P1 C1 Cr1 53.35(11) . . . . ?
C5 P1 C1 C2 1.9(3) . . . . ?
C5 P1 C1 C6 -179.7(2) . . . . ?
C5 C18 C19 C20 172.5(3) . . . . ?
C5 C18 C23 C22 -172.5(3) . . . . ?
C6 C1 C2 Cr1 -125.7(2) . . . . ?
C6 C1 C2 C3 -176.6(3) . . . . ?
C6 C7 C8 C9 0.8(5) . . . . ?
C7 C6 C11 C10 1.1(5) . . . . ?
C7 C8 C9 C10 0.6(5) . . . . ?
C8 C9 C10 C11 -1.2(5) . . . . ?
C9 C10 C11 C6 0.3(5) . . . . ?
C11 C6 C7 C8 -1.6(5) . . . . ?
C12 C3 C4 Cr1 -125.1(3) . . . . ?
C12 C3 C4 C5 -177.9(3) . . . . ?
C12 C13A C14A C15 0.0 . . . . ?
C12 C17 C16 C15 5.3(2) . . . . ?
C13A C12 C17A C16A 0.0 . . . . ?
C13A C14A C15 C16A 0.0 . . . . ?
C14A C15 C16A C17A 0.0 . . . . ?
C15 C16A C17A C12 0.0 . . . . ?
C15 C14 C13 C12 -3.5(6) . . . . ?
C17A C12 C13A C14A 0.0 . . . . ?
C18 C19 C20 C21 0.1(5) . . . . ?
C19 C18 C23 C22 1.2(4) . . . . ?
C19 C20 C21 C22 1.0(5) . . . . ?
C20 C21 C22 C23 -1.0(5) . . . . ?
C21 C22 C23 C18 -0.1(5) . . . . ?
C23 C18 C19 C20 -1.2(4) . . . . ?
C26 Cr1 C25 Rh1 150.02(12) . . . 3_566 ?
C26 Cr1 C25 O2 -36.5(16) . . . . ?
C27 Cr1 C25 Rh1 64.84(10) . . . 3_566 ?
C27 Cr1 C25 O2 -121.7(16) . . . . ?
O5 C1A C1B C1C 37.4(8) . . . . ?
C1A O5 C1D C1C 13.6(8) . . . . ?
C1A C1B C1C C1D -28.8(9) . . . . ?
C1B C1C C1D O5 10.5(9) . . . . ?
C1D O5 C1A C1B -31.3(7) . . . . ?
C14 C15 C16 C17 -13.1(5) . . . . ?
C13 C12 C17 C16 3.2(2) . . . . ?
C17 C12 C13 C14 -4.1(5) . . . . ?
C16 C15 C14 C13 12.4(6) . . . . ?
